data_9017474
loop_
_publ_author_name
'Mereiter, K.'

_publ_section_title
;
 Experimental crystal structure determination
 Note: T = 296 K
;
_journal_name_full 'ICSD Communications'
_journal_paper_doi 10.25505/fiz.icsd.cc20vqtf
_journal_volume 2018
_journal_year 2018
_chemical_compound_source 'Tierra Amarilla, Chile'
_chemical_formula_sum 'Fe H7 O8 S'
_chemical_name_mineral Amarantite
_space_group_IT_number 2
_space_group_name_Hall '-P 1'
_space_group_name_H-M_alt 'P -1'
_symmetry_space_group_name_H-M 'P -1'
_cell_angle_alpha 97.260
_cell_angle_beta 95.634
_cell_angle_gamma 90.383
_cell_length_a 6.6548
_cell_length_b 8.9204
_cell_length_c 11.6053
_cell_formula_units_Z 4
_cell_volume 679.979
_database_code_amcsd 0020886
_diffrn_ambient_temperature 296
_exptl_crystal_density_diffrn 2.178
_cod_data_source_file inputs/fixed/downloads/15/15221.cif
_cod_data_source_block 15221
_cod_original_formula_sum 'Fe S O8 H7'
_cod_database_code 9017474

loop_
_space_group_symop_operation_xyz
x,y,z
-x,-y,-z

loop_
_atom_site_aniso_label
_atom_site_aniso_U_11
_atom_site_aniso_U_22
_atom_site_aniso_U_33
_atom_site_aniso_U_12
_atom_site_aniso_U_13
_atom_site_aniso_U_23
Fe1 0.01036 0.01459 0.00979 0.00104 0.00144 0.00169
Fe2 0.01147 0.01717 0.01038 0.00138 0.00115 0.00379
S1 0.01310 0.01953 0.00980 0.00108 0.00132 0.00075
O1 0.02030 0.01990 0.00990 0.00291 0.00091 0.00138
O2 0.02280 0.02440 0.01720 0.00830 0.00730 0.00630
O3 0.01720 0.04660 0.01580 0.00540 0.00696 0.00730
O4 0.03450 0.02690 0.02170 -0.00780 -0.00800 -0.00190
S2 0.00985 0.01365 0.01271 0.00132 0.00196 0.00411
O5 0.01280 0.02450 0.01300 0.00349 0.00060 0.00533
O6 0.01520 0.02020 0.01580 0.00267 0.00619 0.00581
O7 0.02220 0.01740 0.02530 0.00740 0.00780 0.00510
O8 0.01600 0.02060 0.02120 -0.00542 -0.00201 0.00770
O9 0.01176 0.01790 0.00947 0.00243 0.00065 0.00267
O1W 0.02410 0.01960 0.02160 -0.00300 0.00800 0.00330
O2W 0.01720 0.02560 0.01720 -0.00470 0.00004 0.00430
O3W 0.02110 0.04570 0.01330 0.01140 0.00328 0.01140
O4W 0.01850 0.01970 0.03540 0.00030 0.00910 0.00880
O5W 0.02820 0.02600 0.04170 -0.00170 0.00250 0.00920
O6W 0.03760 0.02310 0.02880 0.00490 0.00430 0.00600
O7W 0.02730 0.03310 0.02470 0.00020 -0.00260 0.00340

loop_
_atom_site_label
_atom_site_fract_x
_atom_site_fract_y
_atom_site_fract_z
_atom_site_U_iso_or_equiv
Fe1 0.35597 0.58727 0.56398 0.01154
Fe2 0.72506 0.42607 0.73683 0.01282
S1 0.42105 0.66757 0.84931 0.01422
O1 0.35379 0.69757 0.72728 0.01679
O2 0.53502 0.52503 0.84220 0.02075
O3 0.24076 0.64750 0.90754 0.02586
O4 0.54863 0.79299 0.90630 0.02887
S2 -0.05401 0.71110 0.43223 0.01180
O5 0.06671 0.66819 0.53781 0.01654
O6 0.08254 0.71920 0.33970 0.01644
O7 -0.14746 0.85506 0.45873 0.02102
O8 -0.20845 0.59209 0.38986 0.01910
O9 0.61154 0.48665 0.59572 0.01298
O1W 0.47218 0.79573 0.53970 0.02133
H1A 0.53640 0.83940 0.59601 0.04400
H1B 0.53094 0.80467 0.48396 0.05100
O2W 0.90808 0.61492 0.75163 0.02001
H2A 0.93807 0.64121 0.69207 0.05000
H2B 0.00579 0.62473 0.79812 0.04300
O3W 0.89325 0.38407 0.88597 0.02587
H3A 0.84641 0.37605 0.94585 0.04600
H3B 0.99286 0.33447 0.88403 0.03400
O4W 0.54793 0.23778 0.73278 0.02367
H4A 0.59196 0.15472 0.73409 0.03600
H4B 0.45812 0.24676 0.77403 0.04400
O5W 0.68606 0.95588 0.73254 0.03163
H5A 0.80544 0.95703 0.72878 0.04900
H5B 0.66477 0.91998 0.79004 0.05400
O6W 0.10272 0.96573 0.72227 0.02950
H6A 0.16833 0.89078 0.72013 0.05900
H6B 0.10919 0.00028 0.66237 0.06000
O7W 0.23806 0.21904 0.87401 0.02877
H7B 0.28420 0.21022 0.93905 0.06000
H7A 0.20176 0.13714 0.84225 0.05400

loop_
_cod_related_entry_id
_cod_related_entry_database
_cod_related_entry_code
1 AMCSD 0020886
